data_4114054
loop_
_publ_author_name
'Karl J. Wallace'
'Warwick J. Belcher'
'David R. Turner'
'Kauser F. Syed'
'Jonathan W. Steed'

_publ_section_title
;
 Slow Anion Exchange, Conformational Equilibria, and Fluorescent Sensing
 in Venus Flytrap Aminopyridinium-Based Anion Hosts
;
_journal_name_full 'Journal of the American Chemical Society'
_journal_page_first 9699
_journal_page_last 9715
_journal_paper_doi 10.1021/ja034921w
_journal_volume 125
_journal_year 2003
_chemical_formula_sum 'C33 H51 Br3 N6 O3'
_chemical_formula_weight 812.02
_chemical_name_systematic
; 
 ? 
;
_space_group_IT_number 14
_symmetry_cell_setting monoclinic
_symmetry_space_group_name_Hall '-P 2ybc'
_symmetry_space_group_name_H-M 'P 1 21/c 1'
_atom_sites_solution_hydrogens geom
_atom_sites_solution_primary direct
_atom_sites_solution_secondary difmap
_audit_creation_method SHELXL-97
_cell_angle_alpha 90.00
_cell_angle_beta 95.029(2)
_cell_angle_gamma 90.00
_cell_formula_units_Z 4
_cell_length_a 9.9283(3)
_cell_length_b 23.4328(8)
_cell_length_c 16.0910(3)
_cell_measurement_temperature 100(2)
_cell_volume 3729.13(18)
_computing_structure_refinement 'SHELXL-97 (Sheldrick, 1997)'
_computing_structure_solution 'SHELXS-97 (Sheldrick, 1990)'
_diffrn_ambient_temperature 100(2)
_diffrn_measured_fraction_theta_full 0.994
_diffrn_measured_fraction_theta_max 0.994
_diffrn_radiation_monochromator graphite
_diffrn_radiation_source 'fine-focus sealed tube'
_diffrn_radiation_type MoK\a
_diffrn_radiation_wavelength 0.71073
_diffrn_reflns_av_R_equivalents 0.0598
_diffrn_reflns_av_sigmaI/netI 0.0592
_diffrn_reflns_limit_h_max 12
_diffrn_reflns_limit_h_min -12
_diffrn_reflns_limit_k_max 28
_diffrn_reflns_limit_k_min -30
_diffrn_reflns_limit_l_max 20
_diffrn_reflns_limit_l_min -17
_diffrn_reflns_number 26980
_diffrn_reflns_theta_full 27.50
_diffrn_reflns_theta_max 27.50
_diffrn_reflns_theta_min 1.74
_exptl_absorpt_coefficient_mu 3.285
_exptl_absorpt_correction_T_max 0.5595
_exptl_absorpt_correction_T_min 0.5595
_exptl_crystal_density_diffrn 1.460
_exptl_crystal_F_000 1680
_exptl_crystal_size_max 0.20
_exptl_crystal_size_mid 0.20
_exptl_crystal_size_min 0.20
_refine_diff_density_max 0.552
_refine_diff_density_min -0.563
_refine_diff_density_rms 0.089
_refine_ls_extinction_coef 0.00067(12)
_refine_ls_extinction_expression Fc^*^=kFc[1+0.001xFc^2^\l^3^/sin(2\q)]^-1/4^
_refine_ls_extinction_method SHELXL
_refine_ls_goodness_of_fit_ref 1.020
_refine_ls_hydrogen_treatment mixed
_refine_ls_matrix_type full
_refine_ls_number_parameters 440
_refine_ls_number_reflns 8510
_refine_ls_number_restraints 0
_refine_ls_restrained_S_all 1.020
_refine_ls_R_factor_all 0.0581
_refine_ls_R_factor_gt 0.0371
_refine_ls_shift/su_max 0.002
_refine_ls_shift/su_mean 0.000
_refine_ls_structure_factor_coef Fsqd
_refine_ls_weighting_details 'calc w=1/[\s^2^(Fo^2^)+(0.0161P)^2^+3.8778P] where P=(Fo^2^+2Fc^2^)/3'
_refine_ls_weighting_scheme calc
_refine_ls_wR_factor_gt 0.0681
_refine_ls_wR_factor_ref 0.0741
_reflns_number_gt 6666
_reflns_number_total 8510
_reflns_threshold_expression >2sigma(I)
_cod_data_source_file ja034921wsi20030228_094906.cif
_cod_data_source_block c:\structs\belchi~1\4apy\4apy
_cod_original_formula_sum 'C26.40 H40.80 Br2.40 N4.80 O2.40'
_cod_database_code 4114054

loop_
_symmetry_equiv_pos_as_xyz
'x, y, z'
'-x, y+1/2, -z+1/2'
'-x, -y, -z'
'x, -y-1/2, z-1/2'

loop_
_atom_site_label
_atom_site_type_symbol
_atom_site_fract_x
_atom_site_fract_y
_atom_site_fract_z
_atom_site_U_iso_or_equiv
_atom_site_adp_type
_atom_site_occupancy
_atom_site_symmetry_multiplicity
_atom_site_calc_flag
_atom_site_refinement_flags
Br1 Br 0.87937(3) 0.579888(12) 0.676747(17) 0.02229(8) Uani 1 1 d .
C1 C 1.0957(2) 0.58757(11) 0.41451(16) 0.0161(5) Uani 1 1 d .
H1 H 1.0274 0.6100 0.3852 0.019 Uiso 1 1 calc R
C2 C 0.7610(3) 0.77878(12) 0.23581(18) 0.0216(6) Uani 1 1 d .
H2A H 0.8210 0.7893 0.2850 0.032 Uiso 1 1 calc R
H2B H 0.7048 0.7462 0.2493 0.032 Uiso 1 1 calc R
H2C H 0.7028 0.8112 0.2187 0.032 Uiso 1 1 calc R
N3 N 1.2001(2) 0.56851(9) 0.37332(12) 0.0123(4) Uani 1 1 d .
C5 C 0.7085(3) 0.57477(11) -0.09502(16) 0.0162(5) Uani 1 1 d .
N6 N 1.2275(2) 0.81092(9) 0.20894(12) 0.0137(4) Uani 1 1 d .
N7 N 0.7441(2) 0.61826(9) 0.06598(12) 0.0140(4) Uani 1 1 d .
N8 N 1.1798(3) 0.53236(11) 0.62262(15) 0.0226(5) Uani 1 1 d .
C9 C 1.2974(2) 0.53625(11) 0.41535(16) 0.0158(5) Uani 1 1 d .
H9 H 1.3697 0.5222 0.3862 0.019 Uiso 1 1 calc R
C10 C 1.1108(2) 0.78831(11) 0.25125(16) 0.0152(5) Uani 1 1 d .
H10A H 1.0311 0.8128 0.2361 0.018 Uiso 1 1 calc R
H10B H 1.1325 0.7914 0.3123 0.018 Uiso 1 1 calc R
C11 C 1.2284(3) 0.80743(11) 0.12497(16) 0.0173(5) Uani 1 1 d .
H11 H 1.1553 0.7892 0.0934 0.021 Uiso 1 1 calc R
C12 C 0.8459(2) 0.76244(11) 0.16438(16) 0.0163(5) Uani 1 1 d .
H12A H 0.7855 0.7502 0.1154 0.020 Uiso 1 1 calc R
H12B H 0.8976 0.7961 0.1479 0.020 Uiso 1 1 calc R
C13 C 0.9428(2) 0.71458(11) 0.19077(15) 0.0130(5) Uani 1 1 d .
C14 C 0.9005(2) 0.65751(11) 0.18352(15) 0.0125(5) Uani 1 1 d .
C15 C 0.7554(2) 0.64456(11) 0.15068(15) 0.0138(5) Uani 1 1 d .
H15A H 0.7152 0.6183 0.1899 0.017 Uiso 1 1 calc R
H15B H 0.7026 0.6804 0.1487 0.017 Uiso 1 1 calc R
C16 C 1.3305(2) 0.83813(11) 0.25398(16) 0.0153(5) Uani 1 1 d .
H16 H 1.3286 0.8413 0.3127 0.018 Uiso 1 1 calc R
C18 C 0.9859(2) 0.61228(11) 0.21043(15) 0.0129(5) Uani 1 1 d .
C19 C 1.0855(3) 0.57570(12) 0.49612(16) 0.0188(6) Uani 1 1 d .
H19 H 1.0101 0.5894 0.5227 0.023 Uiso 1 1 calc R
N20 N 0.6908(3) 0.55334(12) -0.17210(15) 0.0218(5) Uani 1 1 d .
C21 C 1.0730(2) 0.72683(11) 0.23020(14) 0.0121(5) Uani 1 1 d .
C22 C 1.2949(3) 0.52339(11) 0.49776(16) 0.0176(6) Uani 1 1 d .
H22 H 1.3654 0.5013 0.5255 0.021 Uiso 1 1 calc R
C24 C 1.2080(2) 0.57757(11) 0.28200(15) 0.0145(5) Uani 1 1 d .
H24A H 1.1823 0.5418 0.2519 0.017 Uiso 1 1 calc R
H24B H 1.3025 0.5866 0.2717 0.017 Uiso 1 1 calc R
C25 C 1.4365(3) 0.86091(12) 0.21686(16) 0.0188(6) Uani 1 1 d .
H25 H 1.5078 0.8792 0.2500 0.023 Uiso 1 1 calc R
C26 C 1.3318(3) 0.82954(12) 0.08457(16) 0.0193(6) Uani 1 1 d .
H26 H 1.3303 0.8260 0.0257 0.023 Uiso 1 1 calc R
C27 C 1.1601(2) 0.68211(11) 0.25759(15) 0.0135(5) Uani 1 1 d .
C28 C 1.1168(2) 0.62536(11) 0.24755(15) 0.0133(5) Uani 1 1 d .
C29 C 0.6441(3) 0.58047(12) 0.04529(17) 0.0202(6) Uani 1 1 d .
H29 H 0.5865 0.5691 0.0864 0.024 Uiso 1 1 calc R
C30 C 0.8249(2) 0.63580(11) 0.00708(16) 0.0163(5) Uani 1 1 d .
H30 H 0.8933 0.6633 0.0215 0.020 Uiso 1 1 calc R
N31 N 1.5432(3) 0.88005(12) 0.09164(18) 0.0246(6) Uani 1 1 d .
C32 C 1.1862(3) 0.54315(11) 0.54199(16) 0.0169(5) Uani 1 1 d .
C33 C 1.2997(2) 0.69425(12) 0.30018(16) 0.0160(5) Uani 1 1 d .
H33A H 1.3201 0.6660 0.3452 0.019 Uiso 1 1 calc R
H33B H 1.2995 0.7325 0.3262 0.019 Uiso 1 1 calc R
C34 C 0.9874(3) 0.52062(12) 0.12457(17) 0.0245(6) Uani 1 1 d .
H34A H 1.0858 0.5242 0.1246 0.037 Uiso 1 1 calc R
H34B H 0.9436 0.5383 0.0741 0.037 Uiso 1 1 calc R
H34C H 0.9629 0.4801 0.1258 0.037 Uiso 1 1 calc R
C35 C 0.9406(3) 0.55056(11) 0.20168(16) 0.0173(6) Uani 1 1 d .
H35A H 0.8406 0.5492 0.1989 0.021 Uiso 1 1 calc R
H35B H 0.9760 0.5293 0.2521 0.021 Uiso 1 1 calc R
C36 C 0.6240(3) 0.55835(12) -0.03267(17) 0.0214(6) Uani 1 1 d .
H36 H 0.5530 0.5318 -0.0455 0.026 Uiso 1 1 calc R
C37 C 0.8102(3) 0.61497(11) -0.07181(16) 0.0177(6) Uani 1 1 d .
H37 H 0.8688 0.6276 -0.1116 0.021 Uiso 1 1 calc R
C38 C 1.4120(3) 0.69202(12) 0.23974(17) 0.0217(6) Uani 1 1 d .
H38A H 1.3944 0.7210 0.1962 0.033 Uiso 1 1 calc R
H38B H 1.4132 0.6541 0.2140 0.033 Uiso 1 1 calc R
H38C H 1.4997 0.6995 0.2706 0.033 Uiso 1 1 calc R
C39 C 1.4411(3) 0.85762(12) 0.12943(16) 0.0184(6) Uani 1 1 d .
Br2 Br 1.56027(3) 0.970958(12) -0.244582(16) 0.02015(8) Uani 1 1 d .
Br3 Br 0.01669(3) 0.756353(12) -0.048015(16) 0.02303(8) Uani 1 1 d .
O1 O 1.59448(19) 0.88396(9) -0.08322(12) 0.0278(5) Uani 1 1 d .
H1A H 1.5698 0.9041 -0.1249 0.033 Uiso 1 1 calc R
O2 O 0.5342(2) 0.71292(11) 0.02566(14) 0.0416(6) Uani 1 1 d .
H2 H 0.4547 0.7007 0.0168 0.050 Uiso 1 1 calc R
O3 O 0.2747(2) 0.67368(11) -0.03094(15) 0.0404(6) Uani 1 1 d .
H3 H 0.2129 0.6983 -0.0354 0.049 Uiso 1 1 calc R
C4 C 1.7345(3) 0.87025(14) -0.0843(2) 0.0338(7) Uani 1 1 d .
H4A H 1.7457 0.8417 -0.1276 0.051 Uiso 1 1 calc R
H4B H 1.7688 0.8549 -0.0298 0.051 Uiso 1 1 calc R
H4C H 1.7852 0.9048 -0.0961 0.051 Uiso 1 1 calc R
C3 C 0.5771(3) 0.73535(15) -0.0487(2) 0.0361(8) Uani 1 1 d .
H3A H 0.5267 0.7704 -0.0635 0.054 Uiso 1 1 calc R
H3B H 0.5604 0.7073 -0.0937 0.054 Uiso 1 1 calc R
H3C H 0.6739 0.7440 -0.0409 0.054 Uiso 1 1 calc R
C6 C 0.2296(4) 0.62490(17) 0.0110(3) 0.0544(11) Uani 1 1 d .
H6A H 0.1902 0.6368 0.0619 0.082 Uiso 1 1 calc R
H6B H 0.3063 0.5994 0.0255 0.082 Uiso 1 1 calc R
H6C H 0.1611 0.6048 -0.0256 0.082 Uiso 1 1 calc R
H8 H 1.608(3) 0.8914(13) 0.1187(19) 0.020(8) Uiso 1 1 d .
H10 H 1.541(3) 0.8768(14) 0.041(2) 0.031(10) Uiso 1 1 d .
H4 H 0.636(3) 0.5301(14) -0.1847(18) 0.021(9) Uiso 1 1 d .
H5 H 1.241(3) 0.5174(13) 0.6488(18) 0.016(8) Uiso 1 1 d .
H6 H 0.744(3) 0.5629(15) -0.207(2) 0.035(10) Uiso 1 1 d .
H7 H 1.112(3) 0.5437(13) 0.6481(19) 0.026(8) Uiso 1 1 d .

loop_
_atom_site_aniso_label
_atom_site_aniso_U_11
_atom_site_aniso_U_22
_atom_site_aniso_U_33
_atom_site_aniso_U_23
_atom_site_aniso_U_13
_atom_site_aniso_U_12
Br1 0.02340(15) 0.01834(15) 0.02600(16) 0.00159(11) 0.00712(11) 0.00189(11)
C1 0.0110(12) 0.0209(15) 0.0161(13) 0.0023(10) -0.0010(10) 0.0034(11)
C2 0.0150(13) 0.0176(15) 0.0326(16) -0.0005(12) 0.0047(11) 0.0027(11)
N3 0.0108(10) 0.0136(11) 0.0125(11) 0.0017(8) 0.0010(8) 0.0019(8)
C5 0.0154(13) 0.0174(14) 0.0153(13) 0.0001(10) -0.0022(10) 0.0040(11)
N6 0.0113(10) 0.0133(11) 0.0164(11) 0.0000(8) 0.0006(8) -0.0016(9)
N7 0.0106(10) 0.0158(11) 0.0151(11) 0.0000(8) -0.0012(8) -0.0013(9)
N8 0.0188(13) 0.0319(15) 0.0169(13) 0.0069(11) 0.0003(11) 0.0079(12)
C9 0.0111(12) 0.0168(14) 0.0192(14) 0.0017(10) -0.0010(10) 0.0022(10)
C10 0.0110(12) 0.0163(14) 0.0183(13) 0.0000(10) 0.0014(10) -0.0015(10)
C11 0.0173(13) 0.0154(14) 0.0181(14) -0.0005(10) -0.0041(10) 0.0016(11)
C12 0.0132(13) 0.0157(14) 0.0197(14) 0.0011(10) -0.0013(10) -0.0004(10)
C13 0.0116(12) 0.0172(13) 0.0104(12) 0.0001(10) 0.0021(9) 0.0020(10)
C14 0.0110(12) 0.0157(13) 0.0111(12) 0.0010(9) 0.0020(9) 0.0011(10)
C15 0.0113(12) 0.0164(13) 0.0134(13) -0.0021(10) -0.0006(10) 0.0000(10)
C16 0.0157(13) 0.0153(14) 0.0143(13) -0.0004(10) -0.0010(10) 0.0009(11)
C18 0.0133(12) 0.0151(13) 0.0109(12) -0.0007(9) 0.0037(9) -0.0006(10)
C19 0.0151(13) 0.0204(15) 0.0213(14) 0.0017(11) 0.0031(11) 0.0046(11)
N20 0.0209(13) 0.0262(14) 0.0181(13) -0.0019(10) 0.0004(11) -0.0046(12)
C21 0.0117(12) 0.0144(13) 0.0104(12) -0.0001(9) 0.0025(9) -0.0002(10)
C22 0.0136(13) 0.0190(14) 0.0195(14) 0.0037(11) -0.0027(10) 0.0025(11)
C24 0.0137(12) 0.0165(13) 0.0135(13) 0.0019(10) 0.0017(10) 0.0030(11)
C25 0.0148(13) 0.0183(14) 0.0225(14) -0.0004(11) -0.0032(11) -0.0013(11)
C26 0.0202(14) 0.0212(15) 0.0166(14) 0.0009(11) 0.0012(11) 0.0010(11)
C27 0.0111(12) 0.0201(14) 0.0096(12) 0.0011(10) 0.0019(9) 0.0004(10)
C28 0.0138(12) 0.0165(13) 0.0099(12) 0.0026(10) 0.0022(9) 0.0025(10)
C29 0.0164(13) 0.0236(15) 0.0206(14) -0.0001(11) 0.0023(11) -0.0070(12)
C30 0.0102(12) 0.0174(14) 0.0210(14) 0.0030(10) 0.0001(10) -0.0021(11)
N31 0.0187(13) 0.0331(15) 0.0214(15) 0.0039(11) -0.0007(11) -0.0073(11)
C32 0.0174(13) 0.0148(14) 0.0183(14) 0.0011(10) 0.0005(10) -0.0026(11)
C33 0.0107(12) 0.0180(14) 0.0184(13) 0.0017(10) -0.0034(10) -0.0009(11)
C34 0.0277(16) 0.0202(15) 0.0246(15) -0.0043(11) -0.0031(12) 0.0027(12)
C35 0.0148(13) 0.0147(14) 0.0220(14) 0.0013(10) -0.0012(11) -0.0026(11)
C36 0.0197(14) 0.0234(15) 0.0211(14) -0.0017(11) 0.0011(11) -0.0079(12)
C37 0.0144(13) 0.0211(15) 0.0177(13) 0.0034(11) 0.0014(10) 0.0002(11)
C38 0.0123(13) 0.0221(15) 0.0304(16) 0.0051(12) 0.0006(11) -0.0003(11)
C39 0.0148(13) 0.0175(14) 0.0225(14) 0.0045(11) -0.0002(11) 0.0003(11)
Br2 0.01481(13) 0.02422(15) 0.02136(15) -0.00079(11) 0.00122(10) 0.00053(11)
Br3 0.02449(15) 0.02627(16) 0.01828(14) -0.00075(11) 0.00150(11) -0.00623(12)
O1 0.0194(10) 0.0360(13) 0.0281(12) 0.0067(9) 0.0032(8) 0.0024(9)
O2 0.0290(13) 0.0468(16) 0.0469(14) 0.0134(11) -0.0077(11) 0.0009(12)
O3 0.0266(12) 0.0522(16) 0.0427(14) 0.0091(12) 0.0043(10) 0.0024(11)
C4 0.0229(16) 0.0346(19) 0.0442(19) 0.0073(15) 0.0052(14) 0.0034(14)
C3 0.0271(17) 0.0350(19) 0.045(2) 0.0078(15) -0.0055(14) 0.0031(15)
C6 0.040(2) 0.052(3) 0.071(3) 0.016(2) 0.0036(19) -0.0016(19)

loop_
_atom_type_symbol
_atom_type_description
_atom_type_scat_dispersion_real
_atom_type_scat_dispersion_imag
_atom_type_scat_source
C C 0.0033 0.0016 'International Tables Vol C Tables 4.2.6.8 and 6.1.1.4'
H H 0.0000 0.0000 'International Tables Vol C Tables 4.2.6.8 and 6.1.1.4'
N N 0.0061 0.0033 'International Tables Vol C Tables 4.2.6.8 and 6.1.1.4'
O O 0.0106 0.0060 'International Tables Vol C Tables 4.2.6.8 and 6.1.1.4'
Br Br -0.2901 2.4595 'International Tables Vol C Tables 4.2.6.8 and 6.1.1.4'

loop_
_geom_angle_atom_site_label_1
_geom_angle_atom_site_label_2
_geom_angle_atom_site_label_3
_geom_angle
N3 C1 C19 122.2(2)
C1 N3 C9 118.8(2)
C1 N3 C24 122.9(2)
C9 N3 C24 118.2(2)
N20 C5 C37 122.1(2)
N20 C5 C36 121.2(3)
C37 C5 C36 116.7(2)
C11 N6 C16 119.3(2)
C11 N6 C10 120.5(2)
C16 N6 C10 120.1(2)
C29 N7 C30 119.5(2)
C29 N7 C15 119.4(2)
C30 N7 C15 120.7(2)
N3 C9 C22 122.3(2)
N6 C10 C21 114.9(2)
N6 C11 C26 121.6(2)
C13 C12 C2 110.6(2)
C14 C13 C21 119.0(2)
C14 C13 C12 120.3(2)
C21 C13 C12 120.5(2)
C18 C14 C13 121.8(2)
C18 C14 C15 119.0(2)
C13 C14 C15 119.1(2)
N7 C15 C14 113.14(19)
N6 C16 C25 121.6(2)
C14 C18 C28 118.3(2)
C14 C18 C35 121.7(2)
C28 C18 C35 119.9(2)
C1 C19 C32 120.5(2)
C27 C21 C13 120.1(2)
C27 C21 C10 120.3(2)
C13 C21 C10 119.3(2)
C9 C22 C32 119.7(2)
N3 C24 C28 112.58(19)
C16 C25 C39 120.6(2)
C11 C26 C39 120.7(2)
C28 C27 C21 119.8(2)
C28 C27 C33 119.2(2)
C21 C27 C33 121.0(2)
C27 C28 C18 121.0(2)
C27 C28 C24 119.4(2)
C18 C28 C24 119.5(2)
N7 C29 C36 121.6(2)
C37 C30 N7 121.5(2)
N8 C32 C19 121.4(2)
N8 C32 C22 122.0(2)
C19 C32 C22 116.6(2)
C27 C33 C38 113.0(2)
C18 C35 C34 113.8(2)
C29 C36 C5 120.2(2)
C30 C37 C5 120.4(2)
N31 C39 C26 122.1(3)
N31 C39 C25 121.6(3)
C26 C39 C25 116.3(2)

loop_
_geom_bond_atom_site_label_1
_geom_bond_atom_site_label_2
_geom_bond_distance
C1 N3 1.354(3)
C1 C19 1.355(4)
C2 C12 1.533(4)
N3 C9 1.359(3)
N3 C24 1.494(3)
C5 N20 1.335(3)
C5 C37 1.407(4)
C5 C36 1.417(4)
N6 C11 1.354(3)
N6 C16 1.360(3)
N6 C10 1.491(3)
N7 C29 1.350(3)
N7 C30 1.358(3)
N7 C15 1.491(3)
N8 C32 1.329(3)
C9 C22 1.362(4)
C10 C21 1.520(3)
C11 C26 1.365(4)
C12 C13 1.514(3)
C13 C14 1.404(3)
C13 C21 1.418(3)
C14 C18 1.401(3)
C14 C15 1.521(3)
C16 C25 1.363(4)
C18 C28 1.416(3)
C18 C35 1.517(3)
C19 C32 1.413(4)
C21 C27 1.405(3)
C22 C32 1.422(4)
C24 C28 1.514(3)
C25 C39 1.414(4)
C26 C39 1.412(4)
C27 C28 1.403(4)
C27 C33 1.518(3)
C29 C36 1.356(4)
C30 C37 1.356(4)
N31 C39 1.335(3)
C33 C38 1.543(3)
C34 C35 1.533(4)
O1 C4 1.429(3)
O2 C3 1.407(4)
O3 C6 1.420(4)

loop_
_geom_torsion_atom_site_label_1
_geom_torsion_atom_site_label_2
_geom_torsion_atom_site_label_3
_geom_torsion_atom_site_label_4
_geom_torsion
C19 C1 N3 C9 0.2(4)
C19 C1 N3 C24 175.5(2)
C1 N3 C9 C22 -1.3(4)
C24 N3 C9 C22 -176.8(2)
C11 N6 C10 C21 53.0(3)
C16 N6 C10 C21 -130.7(2)
C16 N6 C11 C26 1.4(4)
C10 N6 C11 C26 177.8(2)
C2 C12 C13 C14 85.9(3)
C2 C12 C13 C21 -88.2(3)
C21 C13 C14 C18 -3.2(4)
C12 C13 C14 C18 -177.4(2)
C21 C13 C14 C15 172.8(2)
C12 C13 C14 C15 -1.3(3)
C29 N7 C15 C14 147.7(2)
C30 N7 C15 C14 -38.5(3)
C18 C14 C15 N7 -73.7(3)
C13 C14 C15 N7 110.1(2)
C11 N6 C16 C25 -1.5(4)
C10 N6 C16 C25 -177.9(2)
C13 C14 C18 C28 1.5(3)
C15 C14 C18 C28 -174.6(2)
C13 C14 C18 C35 -179.3(2)
C15 C14 C18 C35 4.6(3)
N3 C1 C19 C32 0.9(4)
C14 C13 C21 C27 3.2(3)
C12 C13 C21 C27 177.4(2)
C14 C13 C21 C10 -169.9(2)
C12 C13 C21 C10 4.3(3)
N6 C10 C21 C27 68.6(3)
N6 C10 C21 C13 -118.3(2)
N3 C9 C22 C32 1.2(4)
C1 N3 C24 C28 19.2(3)
C9 N3 C24 C28 -165.6(2)
N6 C16 C25 C39 1.0(4)
N6 C11 C26 C39 -0.8(4)
C13 C21 C27 C28 -1.5(3)
C10 C21 C27 C28 171.6(2)
C13 C21 C27 C33 -179.8(2)
C10 C21 C27 C33 -6.8(3)
C21 C27 C28 C18 -0.3(3)
C33 C27 C28 C18 178.1(2)
C21 C27 C28 C24 -176.3(2)
C33 C27 C28 C24 2.1(3)
C14 C18 C28 C27 0.3(3)
C35 C18 C28 C27 -178.9(2)
C14 C18 C28 C24 176.3(2)
C35 C18 C28 C24 -3.0(3)
N3 C24 C28 C27 81.1(3)
N3 C24 C28 C18 -95.0(3)
C30 N7 C29 C36 1.6(4)
C15 N7 C29 C36 175.4(2)
C29 N7 C30 C37 -1.9(4)
C15 N7 C30 C37 -175.7(2)
C1 C19 C32 N8 178.2(3)
C1 C19 C32 C22 -1.0(4)
C9 C22 C32 N8 -179.2(3)
C9 C22 C32 C19 0.0(4)
C28 C27 C33 C38 85.4(3)
C21 C27 C33 C38 -96.2(3)
C14 C18 C35 C34 97.5(3)
C28 C18 C35 C34 -83.3(3)
N7 C29 C36 C5 -0.1(4)
N20 C5 C36 C29 179.7(3)
C37 C5 C36 C29 -1.0(4)
N7 C30 C37 C5 0.8(4)
N20 C5 C37 C30 179.9(3)
C36 C5 C37 C30 0.6(4)
C11 C26 C39 N31 -179.5(3)
C11 C26 C39 C25 0.3(4)
C16 C25 C39 N31 179.4(3)
C16 C25 C39 C26 -0.4(4)
